data_1530465
loop_
_publ_author_name
'Mullica, D.F.'
'Grossie, D.A.'
'Perkins, H.O.'
'Sales, B.C.'
'Boatner, L.A.'

_publ_section_title
;
 Structure of dichromate-type lead pyrophosphate Pb2 P2 O7
;
_journal_name_full 'Journal of Solid State Chemistry'
_journal_page_first 371
_journal_page_last 376
_journal_volume 62
_journal_year 1986
_chemical_formula_sum 'O7 P2 Pb2'
_chemical_name_systematic 'Pb2 (P2 O7)'
_space_group_IT_number 2
_symmetry_space_group_name_Hall '-P 1'
_symmetry_space_group_name_H-M 'P -1'
_cell_angle_alpha 96.82
_cell_angle_beta 91.14
_cell_angle_gamma 89.64
_cell_formula_units_Z 4
_cell_length_a 6.914
_cell_length_b 6.966
_cell_length_c 12.751
_cell_volume 609.655
_citation_journal_id_ASTM JSSCBI
_cod_data_source_file Mullica_JSSCBI_1986_1132.cif
_cod_data_source_block O7P2Pb2
_cod_original_cell_volume 609.6545
_cod_database_code 1530465

loop_
_symmetry_equiv_pos_as_xyz
x,y,z
-x,-y,-z

loop_
_atom_site_label
_atom_site_type_symbol
_atom_site_fract_x
_atom_site_fract_y
_atom_site_fract_z
_atom_site_occupancy
_atom_site_U_iso_or_equiv
O4 O-2 0.112 0.787 0.485 1 0.0
O6 O-2 0.3 0.855 0.657 1 0.0
Pb2 Pb+2 0.6729 0.2105 0.86 1 0.0
P2 P+5 0.185 0.6976 0.5898 1 0.0
O13 O-2 0.402 0.797 0.955 1 0.0
O12 O-2 0.704 0.854 0.855 1 0.0
O2 O-2 0.391 0.763 0.361 1 0.0
Pb1 Pb+2 0.246 0.2046 0.6498 1 0.0
O7 O-2 0.313 0.525 0.548 1 0.0
O9 O-2 0.919 0.535 0.138 1 0.0
O10 O-2 0.7 0.83 0.155 1 0.0
Pb3 Pb+2 0.091 0.8111 0.8528 1 0.0
O3 O-2 0.305 0.089 0.464 1 0.0
O11 O-2 0.706 0.608 0.987 1 0.0
O1 O-2 0.087 0.92 0.313 1 0.0
O14 O-2 0.525 0.539 0.818 1 0.0
P1 P+5 0.2333 0.8969 0.4 1 0.0
O5 O-2 0.017 0.636 0.641 1 0.0
Pb4 Pb+2 0.6524 0.624 0.6334 1 0.0
P4 P+5 0.5793 0.707 0.8987 1 0.0
O8 O-2 0.992 0.819 0.043 1 0.0
P3 P+5 0.8346 0.6988 0.0859 1 0.0
